data_1527670
loop_
_publ_author_name
'Konnert, J.A.'
'Appleman, D.E.'
'Clark, J.R.'
'Finger, L.W.'
'Kato, T.'
'Miura, Y.'

_publ_section_title
;
 Crystal structure and cation distribution of Hulsite, a tin-iron borate
;
_journal_name_full 'American Mineralogist'
_journal_page_first 116
_journal_page_last 122
_journal_volume 61
_journal_year 1976
_chemical_formula_sum 'B Fe2.13 Mg0.64 O5 Sn0.2'
_chemical_name_systematic
;
(Sn.2 Fe.27 Fe.36 Mg.16) (Fe.4 Fe1.1 Mg.48) O2 (B O3)
;
_space_group_IT_number 10
_symmetry_space_group_name_Hall '-P 2y'
_symmetry_space_group_name_H-M 'P 1 2/m 1'
_cell_angle_alpha 90
_cell_angle_beta 94.21
_cell_angle_gamma 90
_cell_formula_units_Z 2
_cell_length_a 10.695
_cell_length_b 3.102
_cell_length_c 5.432
_cell_volume 179.725
_citation_journal_id_ASTM AMMIAY
_cod_data_source_file Konnert_AMMIAY_1976_667.cif
_cod_data_source_block B1Fe2.13Mg0.64O5Sn0.2
_cod_original_cell_volume 179.7252
_cod_original_formula_sum 'B1 Fe2.13 Mg0.64 O5 Sn0.2'
_cod_database_code 1527670

loop_
_symmetry_equiv_pos_as_xyz
x,y,z
-x,y,-z
-x,-y,-z
x,-y,z

loop_
_atom_site_label
_atom_site_type_symbol
_atom_site_fract_x
_atom_site_fract_y
_atom_site_fract_z
_atom_site_occupancy
_atom_site_U_iso_or_equiv
Fe7 Fe+2 0.2747 0.5 0.2187 0.5 0.0
Fe1 Fe+3 0 0 0 0.54 0.0
B1 B+3 0.241 0 0.711 1 0.0
Fe6 Fe+2 0 0.5 0.5 0.7 0.0
Fe2 Fe+3 0.5 0 0.5 0.4 0.0
O2 O-2 0.305 0 0.502 1 0.0
Mg2 Mg+2 0.2747 0.5 0.2187 0.48 0.0
O3 O-2 0.305 0 0.943 1 0.0
Sn1 Sn+4 0 0 0 0.4 0.0
Fe5 Fe+2 0.5 0 0 0.6 0.0
Fe4 Fe+3 0.5 0 0 0.4 0.0
O1 O-2 0.112 0 0.697 1 0.0
O5 O-2 0.469 0.5 0.246 1 0.0
Mg1 Mg+2 0 0.5 0.5 0.3 0.0
Fe3 Fe+2 0.5 0 0.5 0.6 0.0
O4 O-2 0.091 0.5 0.187 1 0.0
